data_2230281
loop_
_publ_author_name
'Li, Yan'
'Wang, Huo'
'Chen, Hong'
'Chen, Li-Ting'
'Liu, Jing'

_publ_section_title
;
 9-{[4-(Dimethylamino)benzyl]amino}-5-(3,4,5-trimethoxyphenyl)-5,5a,8a,9-tetrahydrofuro[3',4':6,7]naphtho[2,3-<i>d</i>][1,3]dioxol-6(8<i>H</i>)-one
;
_journal_coeditor_code CV5091
_journal_issue 6
_journal_name_full 'Acta Crystallographica Section E'
_journal_page_first o1538
_journal_page_last o1539
_journal_paper_doi 10.1107/S1600536811019234
_journal_volume 67
_journal_year 2011
_chemical_formula_iupac 'C31 H34 N2 O7'
_chemical_formula_moiety 'C31 H34 N2 O7'
_chemical_formula_sum 'C31 H34 N2 O7'
_chemical_formula_weight 546.60
_chemical_name_systematic
;
9-{[4-(Dimethylamino)benzyl]amino}-5-(3,4,5-trimethoxyphenyl)-
5,5a,8a,9-tetrahydrofuro[3',4':6,7]naphtho[2,3-<i>d</i>][1,3]dioxol-
6(8<i>H</i>)-one
;
_space_group_IT_number 4
_symmetry_cell_setting monoclinic
_symmetry_space_group_name_Hall 'P 2yb'
_symmetry_space_group_name_H-M 'P 1 21 1'
_atom_sites_solution_hydrogens geom
_atom_sites_solution_primary direct
_atom_sites_solution_secondary difmap
_audit_creation_method SHELXL-97
_cell_angle_alpha 90.00
_cell_angle_beta 96.192(4)
_cell_angle_gamma 90.00
_cell_formula_units_Z 2
_cell_length_a 10.188(2)
_cell_length_b 11.530(3)
_cell_length_c 11.691(3)
_cell_measurement_reflns_used 4484
_cell_measurement_temperature 113(2)
_cell_measurement_theta_max 28.1
_cell_measurement_theta_min 1.8
_cell_volume 1365.3(6)
_computing_cell_refinement 'CrystalClear (Rigaku/MSC, 2007)'
_computing_data_collection 'CrystalClear (Rigaku/MSC, 2007)'
_computing_data_reduction 'CrystalClear (Rigaku/MSC, 2007)'
_computing_molecular_graphics 'SHELXTL (Sheldrick, 2008)'
_computing_publication_material 'SHELXL97 (Sheldrick, 2008)'
_computing_structure_refinement 'SHELXL97 (Sheldrick, 2008)'
_computing_structure_solution 'SHELXS97 (Sheldrick, 2008)'
_diffrn_ambient_temperature 113(2)
_diffrn_detector_area_resol_mean 14.63
_diffrn_measured_fraction_theta_full 0.999
_diffrn_measured_fraction_theta_max 0.999
_diffrn_measurement_device_type 'Rigaku Saturn CCD area-detector'
_diffrn_measurement_method '\w and \f'
_diffrn_radiation_monochromator multilayer
_diffrn_radiation_source 'rotating anode'
_diffrn_radiation_type MoK\a
_diffrn_radiation_wavelength 0.71073
_diffrn_reflns_av_R_equivalents 0.0335
_diffrn_reflns_av_sigmaI/netI 0.0526
_diffrn_reflns_limit_h_max 13
_diffrn_reflns_limit_h_min -13
_diffrn_reflns_limit_k_max 15
_diffrn_reflns_limit_k_min -15
_diffrn_reflns_limit_l_max 15
_diffrn_reflns_limit_l_min -15
_diffrn_reflns_number 17611
_diffrn_reflns_theta_full 27.84
_diffrn_reflns_theta_max 27.84
_diffrn_reflns_theta_min 1.75
_diffrn_standards_decay_% 0
_diffrn_standards_interval_count 0
_diffrn_standards_interval_time 0
_diffrn_standards_number 0
_exptl_absorpt_coefficient_mu 0.094
_exptl_absorpt_correction_T_max 0.9888
_exptl_absorpt_correction_T_min 0.9814
_exptl_absorpt_correction_type multi-scan
_exptl_absorpt_process_details '(CrystalClear; Rigaku/MSC, 2007)'
_exptl_crystal_colour Colourless
_exptl_crystal_density_diffrn 1.329
_exptl_crystal_density_method 'not measured'
_exptl_crystal_description Prism
_exptl_crystal_F_000 580
_exptl_crystal_size_max 0.20
_exptl_crystal_size_mid 0.18
_exptl_crystal_size_min 0.12
_refine_diff_density_max 0.155
_refine_diff_density_min -0.207
_refine_ls_extinction_method none
_refine_ls_goodness_of_fit_ref 1.022
_refine_ls_hydrogen_treatment mixed
_refine_ls_matrix_type full
_refine_ls_number_parameters 370
_refine_ls_number_reflns 6335
_refine_ls_number_restraints 2
_refine_ls_restrained_S_all 1.022
_refine_ls_R_factor_all 0.0350
_refine_ls_R_factor_gt 0.0278
_refine_ls_shift/su_max 0.005
_refine_ls_shift/su_mean 0.000
_refine_ls_structure_factor_coef Fsqd
_refine_ls_weighting_details 'calc w=1/[\s^2^(Fo^2^)+(0.0240P)^2^] where P=(Fo^2^+2Fc^2^)/3'
_refine_ls_weighting_scheme calc
_refine_ls_wR_factor_gt 0.0592
_refine_ls_wR_factor_ref 0.0605
_reflns_number_gt 4878
_reflns_number_total 6335
_reflns_threshold_expression I>2\s(I)
_cod_data_source_file cv5091.cif
_cod_data_source_block I
_cod_original_cell_volume 1365.4(6)
_cod_original_sg_symbol_H-M 'P 21'
_cod_database_code 2230281
_cod_database_fobs_code 2230281

loop_
_symmetry_equiv_pos_as_xyz
'x, y, z'
'-x, y+1/2, -z'

loop_
_atom_site_type_symbol
_atom_site_label
_atom_site_fract_x
_atom_site_fract_y
_atom_site_fract_z
_atom_site_U_iso_or_equiv
_atom_site_adp_type
_atom_site_calc_flag
_atom_site_refinement_flags
_atom_site_occupancy
_atom_site_symmetry_multiplicity
_atom_site_disorder_assembly
_atom_site_disorder_group
O O1 0.52128(9) 0.59140(8) 0.21947(8) 0.0240(2) Uani d . 1 1 . .
O O2 0.52819(9) 0.39712(8) 0.27006(7) 0.0233(2) Uani d . 1 1 . .
O O3 0.14528(9) 0.64023(8) 0.82671(7) 0.0235(2) Uani d . 1 1 . .
O O4 0.14154(9) 0.44619(9) 0.83314(8) 0.0282(2) Uani d . 1 1 . .
O O5 0.53808(8) 0.28789(8) 0.99527(8) 0.0213(2) Uani d . 1 1 . .
O O6 0.74780(8) 0.42130(8) 0.99096(7) 0.0214(2) Uani d . 1 1 . .
O O7 0.77467(8) 0.56748(8) 0.81392(8) 0.0235(2) Uani d . 1 1 . .
N N1 -0.02700(11) 1.09298(11) 0.83706(10) 0.0263(3) Uani d . 1 1 . .
N N2 0.14526(11) 0.72761(10) 0.48482(9) 0.0210(3) Uani d D 1 1 . .
C C1 0.53397(14) 0.47595(12) 0.17577(12) 0.0244(3) Uani d . 1 1 . .
H H1A 0.4615 0.4596 0.1145 0.029 Uiso calc R 1 1 . .
H H1B 0.6191 0.4675 0.1430 0.029 Uiso calc R 1 1 . .
C C2 0.46171(12) 0.57629(12) 0.31872(11) 0.0181(3) Uani d . 1 1 . .
C C3 0.40468(12) 0.65809(12) 0.38261(10) 0.0187(3) Uani d . 1 1 . .
H H3 0.3992 0.7370 0.3591 0.022 Uiso calc R 1 1 . .
C C4 0.35439(12) 0.62146(11) 0.48439(10) 0.0158(3) Uani d . 1 1 . .
C C5 0.27834(12) 0.71177(11) 0.54717(10) 0.0167(3) Uani d . 1 1 . .
H H5 0.3268 0.7873 0.5483 0.020 Uiso calc R 1 1 . .
C C6 0.27250(13) 0.67110(11) 0.67159(10) 0.0166(3) Uani d . 1 1 . .
H H6 0.3641 0.6717 0.7122 0.020 Uiso calc R 1 1 . .
C C7 0.18142(14) 0.73142(12) 0.74730(11) 0.0219(3) Uani d . 1 1 . .
H H7A 0.2274 0.7963 0.7902 0.026 Uiso calc R 1 1 . .
H H7B 0.1021 0.7620 0.7007 0.026 Uiso calc R 1 1 . .
C C8 0.16817(12) 0.53318(12) 0.78400(11) 0.0202(3) Uani d . 1 1 . .
C C9 0.22116(12) 0.54719(12) 0.66907(11) 0.0164(3) Uani d . 1 1 . .
H H9 0.1437 0.5439 0.6088 0.020 Uiso calc R 1 1 . .
C C10 0.32353(12) 0.46168(11) 0.63313(10) 0.0160(3) Uani d . 1 1 . .
H H10 0.2802 0.3843 0.6197 0.019 Uiso calc R 1 1 . .
C C11 0.36598(12) 0.50503(12) 0.51885(10) 0.0160(3) Uani d . 1 1 . .
C C12 0.42322(12) 0.42254(12) 0.45006(11) 0.0179(3) Uani d . 1 1 . .
H H12 0.4305 0.3433 0.4723 0.022 Uiso calc R 1 1 . .
C C13 0.46778(12) 0.46049(12) 0.35037(11) 0.0177(3) Uani d . 1 1 . .
C C14 0.11461(15) 0.84675(13) 0.44324(12) 0.0265(3) Uani d . 1 1 . .
H H14A 0.0420 0.8443 0.3797 0.032 Uiso calc R 1 1 . .
H H14B 0.1932 0.8807 0.4130 0.032 Uiso calc R 1 1 . .
C C15 0.07453(13) 0.92169(12) 0.53913(11) 0.0218(3) Uani d . 1 1 . .
C C16 0.15867(13) 1.00166(12) 0.59750(12) 0.0234(3) Uani d . 1 1 . .
H H16 0.2414 1.0168 0.5701 0.028 Uiso calc R 1 1 . .
C C17 0.12671(13) 1.06049(13) 0.69451(12) 0.0240(3) Uani d . 1 1 . .
H H17 0.1869 1.1151 0.7314 0.029 Uiso calc R 1 1 . .
C C18 0.00521(12) 1.03947(12) 0.73842(11) 0.0204(3) Uani d . 1 1 . .
C C19 -0.08234(13) 0.96224(12) 0.67618(11) 0.0217(3) Uani d . 1 1 . .
H H19 -0.1670 0.9491 0.7008 0.026 Uiso calc R 1 1 . .
C C20 -0.04779(13) 0.90515(12) 0.58008(11) 0.0216(3) Uani d . 1 1 . .
H H20 -0.1091 0.8530 0.5406 0.026 Uiso calc R 1 1 . .
C C21 0.07587(14) 1.15428(13) 0.91019(12) 0.0274(3) Uani d . 1 1 . .
H H21A 0.1551 1.1057 0.9220 0.041 Uiso calc R 1 1 . .
H H21B 0.0443 1.1713 0.9847 0.041 Uiso calc R 1 1 . .
H H21C 0.0972 1.2270 0.8730 0.041 Uiso calc R 1 1 . .
C C22 -0.14462(14) 1.05611(15) 0.88653(12) 0.0321(4) Uani d . 1 1 . .
H H22A -0.2228 1.0745 0.8333 0.048 Uiso calc R 1 1 . .
H H22B -0.1499 1.0966 0.9596 0.048 Uiso calc R 1 1 . .
H H22C -0.1407 0.9723 0.9002 0.048 Uiso calc R 1 1 . .
C C23 0.44248(12) 0.44741(11) 0.72446(10) 0.0160(3) Uani d . 1 1 . .
C C24 0.43331(13) 0.37052(11) 0.81531(11) 0.0175(3) Uani d . 1 1 . .
H H24 0.3558 0.3252 0.8181 0.021 Uiso calc R 1 1 . .
C C25 0.53765(12) 0.36013(11) 0.90182(11) 0.0164(3) Uani d . 1 1 . .
C C26 0.65162(12) 0.42673(12) 0.89914(10) 0.0163(3) Uani d . 1 1 . .
C C27 0.66085(12) 0.50269(11) 0.80689(11) 0.0176(3) Uani d . 1 1 . .
C C28 0.55777(12) 0.51155(11) 0.71925(11) 0.0168(3) Uani d . 1 1 . .
H H28 0.5658 0.5614 0.6557 0.020 Uiso calc R 1 1 . .
C C29 0.41589(13) 0.23341(13) 1.01374(11) 0.0260(3) Uani d . 1 1 . .
H H29A 0.3478 0.2928 1.0183 0.039 Uiso calc R 1 1 . .
H H29B 0.4272 0.1894 1.0858 0.039 Uiso calc R 1 1 . .
H H29C 0.3890 0.1807 0.9497 0.039 Uiso calc R 1 1 . .
C C30 0.87104(13) 0.37267(14) 0.96535(13) 0.0309(4) Uani d . 1 1 . .
H H30A 0.8542 0.3019 0.9197 0.046 Uiso calc R 1 1 . .
H H30B 0.9254 0.3539 1.0373 0.046 Uiso calc R 1 1 . .
H H30C 0.9176 0.4290 0.9216 0.046 Uiso calc R 1 1 . .
C C31 0.78655(14) 0.65140(14) 0.72551(12) 0.0301(4) Uani d . 1 1 . .
H H31A 0.7865 0.6119 0.6513 0.045 Uiso calc R 1 1 . .
H H31B 0.8693 0.6944 0.7426 0.045 Uiso calc R 1 1 . .
H H31C 0.7120 0.7054 0.7221 0.045 Uiso calc R 1 1 . .
H H2 0.1326(14) 0.6802(12) 0.4235(10) 0.033(4) Uiso d D 1 1 . .

loop_
_atom_site_aniso_label
_atom_site_aniso_U_11
_atom_site_aniso_U_22
_atom_site_aniso_U_33
_atom_site_aniso_U_12
_atom_site_aniso_U_13
_atom_site_aniso_U_23
O1 0.0322(6) 0.0216(5) 0.0202(5) 0.0008(4) 0.0114(4) -0.0022(4)
O2 0.0307(5) 0.0213(5) 0.0195(5) 0.0047(4) 0.0098(4) -0.0025(4)
O3 0.0282(5) 0.0229(5) 0.0212(5) 0.0033(4) 0.0106(4) 0.0016(4)
O4 0.0291(6) 0.0260(6) 0.0319(6) -0.0013(5) 0.0136(5) 0.0057(5)
O5 0.0240(5) 0.0214(5) 0.0187(5) -0.0029(4) 0.0036(4) 0.0054(4)
O6 0.0164(5) 0.0301(6) 0.0177(5) 0.0007(4) 0.0017(4) 0.0006(4)
O7 0.0188(5) 0.0261(6) 0.0253(5) -0.0074(4) 0.0013(4) 0.0065(4)
N1 0.0224(6) 0.0318(7) 0.0243(6) -0.0011(5) 0.0013(5) -0.0075(6)
N2 0.0236(6) 0.0206(6) 0.0179(6) 0.0047(5) -0.0019(5) -0.0031(5)
C1 0.0325(8) 0.0221(8) 0.0198(7) 0.0017(7) 0.0087(6) -0.0015(6)
C2 0.0170(6) 0.0225(8) 0.0153(6) -0.0025(6) 0.0033(5) -0.0005(6)
C3 0.0218(7) 0.0157(7) 0.0185(7) -0.0005(6) 0.0024(6) 0.0003(6)
C4 0.0149(6) 0.0174(7) 0.0151(6) -0.0003(5) 0.0012(5) -0.0014(5)
C5 0.0166(6) 0.0155(7) 0.0181(7) -0.0001(6) 0.0026(5) -0.0017(6)
C6 0.0172(6) 0.0172(7) 0.0157(6) 0.0002(6) 0.0035(5) -0.0017(6)
C7 0.0276(8) 0.0190(7) 0.0203(7) -0.0006(6) 0.0077(6) 0.0033(6)
C8 0.0162(6) 0.0223(8) 0.0225(7) 0.0003(6) 0.0042(5) 0.0018(6)
C9 0.0145(6) 0.0187(7) 0.0160(6) -0.0017(6) 0.0018(5) -0.0010(6)
C10 0.0176(7) 0.0148(7) 0.0156(6) -0.0020(6) 0.0022(5) -0.0002(5)
C11 0.0135(6) 0.0194(7) 0.0149(6) -0.0008(6) 0.0003(5) -0.0016(6)
C12 0.0182(7) 0.0158(7) 0.0197(7) 0.0007(6) 0.0014(5) 0.0001(6)
C13 0.0158(6) 0.0205(7) 0.0165(7) 0.0026(6) 0.0009(5) -0.0048(6)
C14 0.0296(8) 0.0280(8) 0.0215(7) 0.0096(7) 0.0008(6) 0.0042(6)
C15 0.0252(7) 0.0199(7) 0.0202(7) 0.0073(6) 0.0018(6) 0.0051(6)
C16 0.0211(7) 0.0220(8) 0.0278(8) 0.0037(6) 0.0055(6) 0.0080(6)
C17 0.0215(7) 0.0202(8) 0.0296(8) -0.0006(6) 0.0000(6) 0.0023(6)
C18 0.0200(7) 0.0182(7) 0.0224(7) 0.0044(6) -0.0006(5) 0.0023(6)
C19 0.0173(7) 0.0243(8) 0.0230(7) 0.0019(6) 0.0007(6) 0.0047(6)
C20 0.0222(7) 0.0198(7) 0.0214(7) 0.0025(6) -0.0041(6) 0.0010(6)
C21 0.0271(8) 0.0246(8) 0.0292(8) 0.0025(7) -0.0030(6) -0.0054(7)
C22 0.0289(8) 0.0447(10) 0.0230(7) -0.0014(8) 0.0040(6) -0.0040(7)
C23 0.0185(6) 0.0152(7) 0.0147(6) 0.0017(5) 0.0039(5) -0.0012(5)
C24 0.0185(7) 0.0154(7) 0.0193(7) -0.0021(5) 0.0059(5) -0.0012(6)
C25 0.0217(7) 0.0138(7) 0.0146(6) 0.0014(6) 0.0067(5) 0.0020(5)
C26 0.0160(6) 0.0181(7) 0.0148(6) 0.0022(5) 0.0017(5) -0.0026(6)
C27 0.0161(6) 0.0164(7) 0.0209(7) -0.0006(5) 0.0052(5) -0.0013(6)
C28 0.0204(7) 0.0145(7) 0.0160(6) -0.0002(5) 0.0048(5) 0.0028(6)
C29 0.0313(8) 0.0253(8) 0.0225(7) -0.0079(7) 0.0088(6) 0.0050(6)
C30 0.0242(8) 0.0364(9) 0.0311(8) 0.0124(7) -0.0007(6) -0.0026(7)
C31 0.0271(8) 0.0318(9) 0.0316(8) -0.0096(7) 0.0041(7) 0.0113(7)

loop_
_atom_type_symbol
_atom_type_description
_atom_type_scat_dispersion_real
_atom_type_scat_dispersion_imag
_atom_type_scat_source
C C 0.0033 0.0016 'International Tables Vol C Tables 4.2.6.8 and 6.1.1.4'
H H 0.0000 0.0000 'International Tables Vol C Tables 4.2.6.8 and 6.1.1.4'
N N 0.0061 0.0033 'International Tables Vol C Tables 4.2.6.8 and 6.1.1.4'
O O 0.0106 0.0060 'International Tables Vol C Tables 4.2.6.8 and 6.1.1.4'

loop_
_geom_angle_atom_site_label_1
_geom_angle_atom_site_label_2
_geom_angle_atom_site_label_3
_geom_angle_site_symmetry_1
_geom_angle_site_symmetry_3
_geom_angle
_geom_angle_publ_flag
C2 O1 C1 . . 104.30(10) ?
C13 O2 C1 . . 104.16(10) ?
C8 O3 C7 . . 110.56(9) ?
C25 O5 C29 . . 117.25(10) ?
C26 O6 C30 . . 114.88(9) ?
C27 O7 C31 . . 117.45(10) ?
C18 N1 C22 . . 118.96(12) ?
C18 N1 C21 . . 119.05(11) ?
C22 N1 C21 . . 118.69(11) ?
C14 N2 C5 . . 115.23(11) ?
C14 N2 H2 . . 107.1(10) ?
C5 N2 H2 . . 111.3(10) ?
O2 C1 O1 . . 107.52(10) ?
O2 C1 H1A . . 110.2 ?
O1 C1 H1A . . 110.2 ?
O2 C1 H1B . . 110.2 ?
O1 C1 H1B . . 110.2 ?
H1A C1 H1B . . 108.5 ?
C3 C2 O1 . . 128.56(12) ?
C3 C2 C13 . . 121.80(12) ?
O1 C2 C13 . . 109.63(11) ?
C2 C3 C4 . . 117.89(12) ?
C2 C3 H3 . . 121.1 ?
C4 C3 H3 . . 121.1 ?
C11 C4 C3 . . 120.13(12) ?
C11 C4 C5 . . 122.96(11) ?
C3 C4 C5 . . 116.71(12) ?
N2 C5 C4 . . 109.38(10) ?
N2 C5 C6 . . 112.16(10) ?
C4 C5 C6 . . 108.64(10) ?
N2 C5 H5 . . 108.9 ?
C4 C5 H5 . . 108.9 ?
C6 C5 H5 . . 108.9 ?
C7 C6 C9 . . 102.19(10) ?
C7 C6 C5 . . 120.06(11) ?
C9 C6 C5 . . 108.48(10) ?
C7 C6 H6 . . 108.5 ?
C9 C6 H6 . . 108.5 ?
C5 C6 H6 . . 108.5 ?
O3 C7 C6 . . 104.48(10) ?
O3 C7 H7A . . 110.9 ?
C6 C7 H7A . . 110.9 ?
O3 C7 H7B . . 110.9 ?
C6 C7 H7B . . 110.9 ?
H7A C7 H7B . . 108.9 ?
O4 C8 O3 . . 121.68(11) ?
O4 C8 C9 . . 129.48(13) ?
O3 C8 C9 . . 108.74(11) ?
C8 C9 C6 . . 103.80(10) ?
C8 C9 C10 . . 119.75(11) ?
C6 C9 C10 . . 111.61(10) ?
C8 C9 H9 . . 107.0 ?
C6 C9 H9 . . 107.0 ?
C10 C9 H9 . . 107.0 ?
C9 C10 C11 . . 107.14(10) ?
C9 C10 C23 . . 112.91(10) ?
C11 C10 C23 . . 111.45(10) ?
C9 C10 H10 . . 108.4 ?
C11 C10 H10 . . 108.4 ?
C23 C10 H10 . . 108.4 ?
C4 C11 C12 . . 120.54(11) ?
C4 C11 C10 . . 122.67(11) ?
C12 C11 C10 . . 116.74(12) ?
C13 C12 C11 . . 117.74(12) ?
C13 C12 H12 . . 121.1 ?
C11 C12 H12 . . 121.1 ?
C12 C13 O2 . . 128.42(12) ?
C12 C13 C2 . . 121.79(12) ?
O2 C13 C2 . . 109.74(11) ?
N2 C14 C15 . . 110.65(11) ?
N2 C14 H14A . . 109.5 ?
C15 C14 H14A . . 109.5 ?
N2 C14 H14B . . 109.5 ?
C15 C14 H14B . . 109.5 ?
H14A C14 H14B . . 108.1 ?
C16 C15 C20 . . 116.70(12) ?
C16 C15 C14 . . 123.00(13) ?
C20 C15 C14 . . 120.05(13) ?
C15 C16 C17 . . 122.62(12) ?
C15 C16 H16 . . 118.7 ?
C17 C16 H16 . . 118.7 ?
C16 C17 C18 . . 120.32(13) ?
C16 C17 H17 . . 119.8 ?
C18 C17 H17 . . 119.8 ?
N1 C18 C19 . . 121.42(12) ?
N1 C18 C17 . . 121.65(12) ?
C19 C18 C17 . . 116.92(12) ?
C20 C19 C18 . . 121.33(12) ?
C20 C19 H19 . . 119.3 ?
C18 C19 H19 . . 119.3 ?
C19 C20 C15 . . 121.99(13) ?
C19 C20 H20 . . 119.0 ?
C15 C20 H20 . . 119.0 ?
N1 C21 H21A . . 109.5 ?
N1 C21 H21B . . 109.5 ?
H21A C21 H21B . . 109.5 ?
N1 C21 H21C . . 109.5 ?
H21A C21 H21C . . 109.5 ?
H21B C21 H21C . . 109.5 ?
N1 C22 H22A . . 109.5 ?
N1 C22 H22B . . 109.5 ?
H22A C22 H22B . . 109.5 ?
N1 C22 H22C . . 109.5 ?
H22A C22 H22C . . 109.5 ?
H22B C22 H22C . . 109.5 ?
C24 C23 C28 . . 119.75(12) ?
C24 C23 C10 . . 119.03(11) ?
C28 C23 C10 . . 121.21(11) ?
C25 C24 C23 . . 119.99(12) ?
C25 C24 H24 . . 120.0 ?
C23 C24 H24 . . 120.0 ?
O5 C25 C24 . . 124.55(12) ?
O5 C25 C26 . . 114.86(11) ?
C24 C25 C26 . . 120.58(12) ?
O6 C26 C25 . . 118.83(11) ?
O6 C26 C27 . . 121.91(12) ?
C25 C26 C27 . . 119.12(11) ?
O7 C27 C28 . . 124.74(12) ?
O7 C27 C26 . . 114.84(11) ?
C28 C27 C26 . . 120.38(11) ?
C27 C28 C23 . . 120.12(12) ?
C27 C28 H28 . . 119.9 ?
C23 C28 H28 . . 119.9 ?
O5 C29 H29A . . 109.5 ?
O5 C29 H29B . . 109.5 ?
H29A C29 H29B . . 109.5 ?
O5 C29 H29C . . 109.5 ?
H29A C29 H29C . . 109.5 ?
H29B C29 H29C . . 109.5 ?
O6 C30 H30A . . 109.5 ?
O6 C30 H30B . . 109.5 ?
H30A C30 H30B . . 109.5 ?
O6 C30 H30C . . 109.5 ?
H30A C30 H30C . . 109.5 ?
H30B C30 H30C . . 109.5 ?
O7 C31 H31A . . 109.5 ?
O7 C31 H31B . . 109.5 ?
H31A C31 H31B . . 109.5 ?
O7 C31 H31C . . 109.5 ?
H31A C31 H31C . . 109.5 ?
H31B C31 H31C . . 109.5 ?

loop_
_geom_bond_atom_site_label_1
_geom_bond_atom_site_label_2
_geom_bond_site_symmetry_2
_geom_bond_distance
_geom_bond_publ_flag
O1 C2 . 1.3773(15) ?
O1 C1 . 1.4367(17) ?
O2 C13 . 1.3852(15) ?
O2 C1 . 1.4349(16) ?
O3 C8 . 1.3610(16) ?
O3 C7 . 1.4753(15) ?
O4 C8 . 1.2014(16) ?
O5 C25 . 1.3734(15) ?
O5 C29 . 1.4314(15) ?
O6 C26 . 1.3746(15) ?
O6 C30 . 1.4359(16) ?
O7 C27 . 1.3744(15) ?
O7 C31 . 1.4305(16) ?
N1 C18 . 1.3784(16) ?
N1 C22 . 1.4494(17) ?
N1 C21 . 1.4615(17) ?
N2 C14 . 1.4792(18) ?
N2 C5 . 1.4798(16) ?
N2 H2 . 0.900(9) ?
C1 H1A . 0.9900 ?
C1 H1B . 0.9900 ?
C2 C3 . 1.3707(18) ?
C2 C13 . 1.3851(19) ?
C3 C4 . 1.4100(17) ?
C3 H3 . 0.9500 ?
C4 C11 . 1.4030(18) ?
C4 C5 . 1.5317(18) ?
C5 C6 . 1.5356(17) ?
C5 H5 . 1.0000 ?
C6 C7 . 1.5184(17) ?
C6 C9 . 1.5206(18) ?
C6 H6 . 1.0000 ?
C7 H7A . 0.9900 ?
C7 H7B . 0.9900 ?
C8 C9 . 1.5098(18) ?
C9 C10 . 1.5268(17) ?
C9 H9 . 1.0000 ?
C10 C11 . 1.5319(16) ?
C10 C23 . 1.5351(17) ?
C10 H10 . 1.0000 ?
C11 C12 . 1.4118(18) ?
C12 C13 . 1.3676(17) ?
C12 H12 . 0.9500 ?
C14 C15 . 1.5063(19) ?
C14 H14A . 0.9900 ?
C14 H14B . 0.9900 ?
C15 C16 . 1.387(2) ?
C15 C20 . 1.3955(18) ?
C16 C17 . 1.3901(19) ?
C16 H16 . 0.9500 ?
C17 C18 . 1.4113(18) ?
C17 H17 . 0.9500 ?
C18 C19 . 1.4064(19) ?
C19 C20 . 1.3802(18) ?
C19 H19 . 0.9500 ?
C20 H20 . 0.9500 ?
C21 H21A . 0.9800 ?
C21 H21B . 0.9800 ?
C21 H21C . 0.9800 ?
C22 H22A . 0.9800 ?
C22 H22B . 0.9800 ?
C22 H22C . 0.9800 ?
C23 C24 . 1.3945(17) ?
C23 C28 . 1.3949(18) ?
C24 C25 . 1.3912(17) ?
C24 H24 . 0.9500 ?
C25 C26 . 1.3954(18) ?
C26 C27 . 1.4004(17) ?
C27 C28 . 1.3896(17) ?
C28 H28 . 0.9500 ?
C29 H29A . 0.9800 ?
C29 H29B . 0.9800 ?
C29 H29C . 0.9800 ?
C30 H30A . 0.9800 ?
C30 H30B . 0.9800 ?
C30 H30C . 0.9800 ?
C31 H31A . 0.9800 ?
C31 H31B . 0.9800 ?
C31 H31C . 0.9800 ?

loop_
_geom_hbond_atom_site_label_D
_geom_hbond_atom_site_label_H
_geom_hbond_atom_site_label_A
_geom_hbond_site_symmetry_A
_geom_hbond_distance_DH
_geom_hbond_distance_HA
_geom_hbond_distance_DA
_geom_hbond_angle_DHA
C1 H1A O5 1_554 0.99 2.59 3.0292(18) 107
C1 H1B O6 1_554 0.99 2.38 3.2904(16) 153
C21 H21A O6 2_657 0.98 2.51 3.3662(18) 145
C22 H22B O3 2_557 0.98 2.54 3.4909(18) 162
C29 H29C O1 2_646 0.98 2.49 3.3017(18) 140

loop_
_geom_torsion_atom_site_label_1
_geom_torsion_atom_site_label_2
_geom_torsion_atom_site_label_3
_geom_torsion_atom_site_label_4
_geom_torsion_site_symmetry_1
_geom_torsion_site_symmetry_2
_geom_torsion_site_symmetry_3
_geom_torsion_site_symmetry_4
_geom_torsion
_geom_torsion_publ_flag
C13 O2 C1 O1 . . . . 20.33(13) ?
C2 O1 C1 O2 . . . . -21.44(14) ?
C1 O1 C2 C3 . . . . -166.58(13) ?
C1 O1 C2 C13 . . . . 14.31(14) ?
O1 C2 C3 C4 . . . . -177.49(12) ?
C13 C2 C3 C4 . . . . 1.52(19) ?
C2 C3 C4 C11 . . . . 1.34(19) ?
C2 C3 C4 C5 . . . . -173.71(11) ?
C14 N2 C5 C4 . . . . -120.42(12) ?
C14 N2 C5 C6 . . . . 118.97(12) ?
C11 C4 C5 N2 . . . . -98.96(14) ?
C3 C4 C5 N2 . . . . 75.94(14) ?
C11 C4 C5 C6 . . . . 23.77(16) ?
C3 C4 C5 C6 . . . . -161.34(11) ?
N2 C5 C6 C7 . . . . -47.32(16) ?
C4 C5 C6 C7 . . . . -168.35(11) ?
N2 C5 C6 C9 . . . . 69.46(13) ?
C4 C5 C6 C9 . . . . -51.57(13) ?
C8 O3 C7 C6 . . . . -19.07(13) ?
C9 C6 C7 O3 . . . . 30.09(13) ?
C5 C6 C7 O3 . . . . 150.07(11) ?
C7 O3 C8 O4 . . . . -177.51(12) ?
C7 O3 C8 C9 . . . . -0.70(14) ?
O4 C8 C9 C6 . . . . -163.42(13) ?
O3 C8 C9 C6 . . . . 20.10(13) ?
O4 C8 C9 C10 . . . . -38.2(2) ?
O3 C8 C9 C10 . . . . 145.35(11) ?
C7 C6 C9 C8 . . . . -30.27(13) ?
C5 C6 C9 C8 . . . . -158.04(10) ?
C7 C6 C9 C10 . . . . -160.58(10) ?
C5 C6 C9 C10 . . . . 71.65(13) ?
C8 C9 C10 C11 . . . . -175.07(11) ?
C6 C9 C10 C11 . . . . -53.61(13) ?
C8 C9 C10 C23 . . . . -51.99(15) ?
C6 C9 C10 C23 . . . . 69.47(13) ?
C3 C4 C11 C12 . . . . -2.49(19) ?
C5 C4 C11 C12 . . . . 172.24(11) ?
C3 C4 C11 C10 . . . . 174.96(11) ?
C5 C4 C11 C10 . . . . -10.31(19) ?
C9 C10 C11 C4 . . . . 23.65(16) ?
C23 C10 C11 C4 . . . . -100.33(14) ?
C9 C10 C11 C12 . . . . -158.81(11) ?
C23 C10 C11 C12 . . . . 77.21(14) ?
C4 C11 C12 C13 . . . . 0.75(18) ?
C10 C11 C12 C13 . . . . -176.85(11) ?
C11 C12 C13 O2 . . . . 179.26(12) ?
C11 C12 C13 C2 . . . . 2.13(19) ?
C1 O2 C13 C12 . . . . 171.03(13) ?
C1 O2 C13 C2 . . . . -11.56(14) ?
C3 C2 C13 C12 . . . . -3.4(2) ?
O1 C2 C13 C12 . . . . 175.82(11) ?
C3 C2 C13 O2 . . . . 179.03(11) ?
O1 C2 C13 O2 . . . . -1.79(15) ?
C5 N2 C14 C15 . . . . -80.58(14) ?
N2 C14 C15 C16 . . . . 102.22(16) ?
N2 C14 C15 C20 . . . . -71.91(16) ?
C20 C15 C16 C17 . . . . 2.2(2) ?
C14 C15 C16 C17 . . . . -172.16(13) ?
C15 C16 C17 C18 . . . . 0.6(2) ?
C22 N1 C18 C19 . . . . 9.1(2) ?
C21 N1 C18 C19 . . . . 168.32(13) ?
C22 N1 C18 C17 . . . . -171.60(13) ?
C21 N1 C18 C17 . . . . -12.38(19) ?
C16 C17 C18 N1 . . . . 177.37(12) ?
C16 C17 C18 C19 . . . . -3.3(2) ?
N1 C18 C19 C20 . . . . -177.35(12) ?
C17 C18 C19 C20 . . . . 3.3(2) ?
C18 C19 C20 C15 . . . . -0.6(2) ?
C16 C15 C20 C19 . . . . -2.2(2) ?
C14 C15 C20 C19 . . . . 172.34(12) ?
C9 C10 C23 C24 . . . . 83.46(14) ?
C11 C10 C23 C24 . . . . -155.89(11) ?
C9 C10 C23 C28 . . . . -95.20(13) ?
C11 C10 C23 C28 . . . . 25.45(16) ?
C28 C23 C24 C25 . . . . 1.60(18) ?
C10 C23 C24 C25 . . . . -177.08(11) ?
C29 O5 C25 C24 . . . . -10.00(18) ?
C29 O5 C25 C26 . . . . 169.00(11) ?
C23 C24 C25 O5 . . . . 179.42(12) ?
C23 C24 C25 C26 . . . . 0.46(18) ?
C30 O6 C26 C25 . . . . 114.96(13) ?
C30 O6 C26 C27 . . . . -69.35(16) ?
O5 C25 C26 O6 . . . . -4.51(17) ?
C24 C25 C26 O6 . . . . 174.54(11) ?
O5 C25 C26 C27 . . . . 179.68(11) ?
C24 C25 C26 C27 . . . . -1.27(18) ?
C31 O7 C27 C28 . . . . 1.12(18) ?
C31 O7 C27 C26 . . . . -176.55(11) ?
O6 C26 C27 O7 . . . . 2.12(17) ?
C25 C26 C27 O7 . . . . 177.80(11) ?
O6 C26 C27 C28 . . . . -175.65(11) ?
C25 C26 C27 C28 . . . . 0.02(18) ?
O7 C27 C28 C23 . . . . -175.51(12) ?
C26 C27 C28 C23 . . . . 2.04(19) ?
C24 C23 C28 C27 . . . . -2.84(18) ?
C10 C23 C28 C27 . . . . 175.81(11) ?

loop_
_cod_related_entry_id
_cod_related_entry_database
_cod_related_entry_code
1 ChemSpider 30656691
